data_2229884
loop_
_publ_author_name
'Trigui, A.'
'Boughzala, H.'
'Driss, A.'
'Abid, Y.'

_publ_section_title
;
 The one-dimensional organic--inorganic hybrid:
 <i>catena</i>-poly[bis[1-(3-ammoniopropyl)-1<i>H</i>-imidazolium]
 [[iodidoplumbate(II)]-tri-\m-iodido-plumbate(II)-tri-\m-iodido-[iodidoplumbate(II)]-di-\m-iodido]]
;
_journal_coeditor_code YK2002
_journal_issue 4
_journal_name_full 'Acta Crystallographica Section E'
_journal_page_first m458
_journal_page_last m459
_journal_paper_doi 10.1107/S160053681100941X
_journal_volume 67
_journal_year 2011
_chemical_formula_iupac '(C6 H13 N3)2 [Pb3 I10]'
_chemical_formula_moiety '2(C6 H13 N3), I10 Pb3'
_chemical_formula_sum 'C12 H26 I10 N6 Pb3'
_chemical_formula_weight 2144.99
_chemical_name_common 'bis[1-(3-ammoniopropyl)-1H-imidazolium] decaiodotriplumbate(II)'
_chemical_name_systematic
;
<i>catena</i>-poly[bis[1-(3-ammoniopropyl)-1<i>H</i>-imidazolium]
[[iodidoplumbate(II)]-tri-\m-iodido-plumbate(II)-tri-\m-iodido-
[iodidoplumbate(II)]-di-\m-iodido]]
;
_space_group_IT_number 2
_symmetry_cell_setting triclinic
_symmetry_space_group_name_Hall '-P 1'
_symmetry_space_group_name_H-M 'P -1'
_atom_sites_solution_hydrogens geom
_atom_sites_solution_primary direct
_atom_sites_solution_secondary difmap
_audit_creation_method SHELXL97
_cell_angle_alpha 117.21(3)
_cell_angle_beta 98.05(2)
_cell_angle_gamma 107.17(3)
_cell_formula_units_Z 1
_cell_length_a 8.652(3)
_cell_length_b 11.728(5)
_cell_length_c 11.972(6)
_cell_measurement_reflns_used 25
_cell_measurement_temperature 293(2)
_cell_measurement_theta_max 15
_cell_measurement_theta_min 9
_cell_volume 976.7(9)
_computing_cell_refinement 'CAD-4 EXPRESS (Duisenberg, 1992)'
_computing_data_collection 'CAD-4 EXPRESS (Duisenberg, 1992)'
_computing_data_reduction 'XCAD4 (Harms & Wocadlo, 1995)'
_computing_molecular_graphics 'DIAMOND (Brandenburg, 2006)'
_computing_publication_material 'publCIF (Westrip, 2010)'
_computing_structure_refinement 'SHELXL97 (Sheldrick, 2008)'
_computing_structure_solution 'SHELXS97 (Sheldrick, 2008)'
_diffrn_ambient_temperature 293(2)
_diffrn_measured_fraction_theta_full 0.991
_diffrn_measured_fraction_theta_max 0.991
_diffrn_measurement_device '\k-geometry diffractometer'
_diffrn_measurement_device_type 'Enraf--Nonius CAD-4'
_diffrn_measurement_method 'non-profiled \w/2\q'
_diffrn_radiation_monochromator graphite
_diffrn_radiation_source 'fine-focus sealed tube'
_diffrn_radiation_type MoK\a
_diffrn_radiation_wavelength 0.71073
_diffrn_reflns_av_R_equivalents 0.0236
_diffrn_reflns_av_sigmaI/netI 0.0498
_diffrn_reflns_limit_h_max 2
_diffrn_reflns_limit_h_min -10
_diffrn_reflns_limit_k_max 14
_diffrn_reflns_limit_k_min -14
_diffrn_reflns_limit_l_max 14
_diffrn_reflns_limit_l_min -14
_diffrn_reflns_number 4950
_diffrn_reflns_theta_full 25.97
_diffrn_reflns_theta_max 25.97
_diffrn_reflns_theta_min 2.02
_diffrn_standards_decay_% 6
_diffrn_standards_interval_time 120
_diffrn_standards_number 2
_exptl_absorpt_coefficient_mu 20.812
_exptl_absorpt_correction_T_max 0.6241
_exptl_absorpt_correction_T_min 0.1389
_exptl_absorpt_correction_type psi-scan
_exptl_absorpt_process_details '(North <i>et al.</i>, 1968)'
_exptl_crystal_colour yellow
_exptl_crystal_density_diffrn 3.647
_exptl_crystal_density_method 'not measured'
_exptl_crystal_description flat
_exptl_crystal_F_000 916
_exptl_crystal_size_max 0.4
_exptl_crystal_size_mid 0.2
_exptl_crystal_size_min 0.02
_refine_diff_density_max 2.166
_refine_diff_density_min -2.088
_refine_ls_extinction_coef 0.00169(17)
_refine_ls_extinction_expression Fc^*^=kFc[1+0.001xFc^2^\l^3^/sin(2\q)]^-1/4^
_refine_ls_extinction_method 'SHELXL97 (Sheldrick, 2008)'
_refine_ls_goodness_of_fit_ref 1.015
_refine_ls_hydrogen_treatment constr
_refine_ls_matrix_type full
_refine_ls_number_parameters 143
_refine_ls_number_reflns 3796
_refine_ls_number_restraints 0
_refine_ls_restrained_S_all 1.015
_refine_ls_R_factor_all 0.0646
_refine_ls_R_factor_gt 0.0363
_refine_ls_shift/su_max 0.001
_refine_ls_shift/su_mean 0.000
_refine_ls_structure_factor_coef Fsqd
_refine_ls_weighting_details 'calc w = 1/[\s^2^(Fo^2^)+(0.0630P)^2^+0.0000P] where P=(Fo^2^+2Fc^2^)/3'
_refine_ls_weighting_scheme calc
_refine_ls_wR_factor_gt 0.0972
_refine_ls_wR_factor_ref 0.1099
_reflns_number_gt 2749
_reflns_number_total 3796
_reflns_threshold_expression I>2\s(I)
_cod_data_source_file yk2002.cif
_cod_data_source_block I
_cod_database_code 2229884
_cod_database_fobs_code 2229884

loop_
_symmetry_equiv_pos_as_xyz
'x, y, z'
'-x, -y, -z'

loop_
_atom_site_type_symbol
_atom_site_label
_atom_site_fract_x
_atom_site_fract_y
_atom_site_fract_z
_atom_site_U_iso_or_equiv
_atom_site_adp_type
_atom_site_calc_flag
_atom_site_refinement_flags
_atom_site_occupancy
_atom_site_disorder_assembly
_atom_site_disorder_group
Pb Pb1 0.45091(5) 0.90517(4) 0.62320(4) 0.03669(15) Uani d . 1 . .
Pb Pb2 0.5000 1.0000 1.0000 0.03708(18) Uani d S 1 . .
I I1 0.76440(9) 0.98779(8) 0.52450(7) 0.0436(2) Uani d . 1 . .
I I2 0.14853(9) 0.82298(7) 0.74775(7) 0.0436(2) Uani d . 1 . .
I I3 0.67368(10) 0.82982(8) 0.79737(7) 0.0432(2) Uani d . 1 . .
I I4 0.59957(11) 1.21598(7) 0.90100(8) 0.0505(2) Uani d . 1 . .
I I5 0.30697(11) 0.59287(8) 0.38118(8) 0.0501(2) Uani d . 1 . .
N N9 0.2562(18) 0.3757(14) 0.5290(12) 0.073(4) Uani d . 1 . .
H H9A 0.2959 0.4198 0.4885 0.109 Uiso calc R 1 . .
H H9B 0.1595 0.3006 0.4732 0.109 Uiso calc R 1 . .
H H9C 0.3332 0.3487 0.5545 0.109 Uiso calc R 1 . .
C C8 0.223(2) 0.4705(14) 0.6451(14) 0.060(4) Uani d . 1 . .
H H8A 0.1398 0.5000 0.6172 0.073 Uiso calc R 1 . .
H H8B 0.3281 0.5534 0.7047 0.073 Uiso calc R 1 . .
C C7 0.1565(18) 0.3985(15) 0.7187(14) 0.057(3) Uani d . 1 . .
H H7A 0.1032 0.4516 0.7762 0.069 Uiso calc R 1 . .
H H7B 0.0682 0.3058 0.6536 0.069 Uiso calc R 1 . .
C C6 0.2864(16) 0.3825(13) 0.8013(12) 0.050(3) Uani d . 1 . .
H H6A 0.3363 0.3245 0.7449 0.060 Uiso calc R 1 . .
H H6B 0.3773 0.4739 0.8663 0.060 Uiso calc R 1 . .
N N1 0.2042(13) 0.3173(9) 0.8694(9) 0.045(2) Uani d . 1 . .
C C2 0.1429(17) 0.1818(12) 0.8230(12) 0.050(3) Uani d . 1 . .
H H2 0.1488 0.1127 0.7458 0.060 Uiso calc R 1 . .
N N3 0.0710(14) 0.1625(10) 0.9077(11) 0.054(3) Uani d . 1 . .
H H3 0.0212 0.0825 0.8993 0.065 Uiso calc R 1 . .
C C4 0.0878(19) 0.2879(14) 1.0096(14) 0.058(3) Uani d . 1 . .
H H4 0.0471 0.3025 1.0808 0.069 Uiso calc R 1 . .
C C5 0.1731(18) 0.3842(14) 0.9870(13) 0.057(3) Uani d . 1 . .
H H5 0.2065 0.4805 1.0411 0.069 Uiso calc R 1 . .

loop_
_atom_site_aniso_label
_atom_site_aniso_U_11
_atom_site_aniso_U_22
_atom_site_aniso_U_33
_atom_site_aniso_U_12
_atom_site_aniso_U_13
_atom_site_aniso_U_23
Pb1 0.0386(3) 0.0395(2) 0.0362(2) 0.01781(19) 0.01491(18) 0.02124(19)
Pb2 0.0412(3) 0.0372(3) 0.0332(3) 0.0167(3) 0.0139(2) 0.0179(2)
I1 0.0373(4) 0.0564(4) 0.0468(4) 0.0216(4) 0.0182(3) 0.0318(4)
I2 0.0343(4) 0.0428(4) 0.0479(4) 0.0126(3) 0.0151(3) 0.0210(3)
I3 0.0473(4) 0.0506(4) 0.0447(4) 0.0300(4) 0.0203(3) 0.0272(3)
I4 0.0590(5) 0.0321(4) 0.0514(4) 0.0121(4) 0.0103(4) 0.0213(3)
I5 0.0543(5) 0.0409(4) 0.0411(4) 0.0177(4) 0.0087(4) 0.0140(3)
N9 0.090(10) 0.089(9) 0.074(8) 0.051(8) 0.035(7) 0.057(7)
C8 0.085(11) 0.058(8) 0.062(8) 0.034(8) 0.029(7) 0.045(7)
C7 0.063(9) 0.065(8) 0.062(8) 0.030(7) 0.026(7) 0.042(7)
C6 0.045(7) 0.053(7) 0.055(7) 0.021(6) 0.019(6) 0.030(6)
N1 0.044(6) 0.038(5) 0.042(5) 0.015(4) 0.006(4) 0.017(4)
C2 0.055(8) 0.038(6) 0.041(6) 0.021(6) 0.005(6) 0.012(5)
N3 0.056(7) 0.041(5) 0.058(6) 0.007(5) 0.009(5) 0.030(5)
C4 0.068(9) 0.061(8) 0.058(8) 0.026(7) 0.038(7) 0.037(7)
C5 0.064(9) 0.045(7) 0.051(7) 0.020(7) 0.018(7) 0.018(6)

loop_
_atom_type_symbol
_atom_type_description
_atom_type_scat_dispersion_real
_atom_type_scat_dispersion_imag
_atom_type_scat_source
C C 0.0033 0.0016 'International Tables Vol C Tables 4.2.6.8 and 6.1.1.4'
H H 0.0000 0.0000 'International Tables Vol C Tables 4.2.6.8 and 6.1.1.4'
I I -0.4742 1.8119 'International Tables Vol C Tables 4.2.6.8 and 6.1.1.4'
N N 0.0061 0.0033 'International Tables Vol C Tables 4.2.6.8 and 6.1.1.4'
Pb Pb -3.3944 10.1111 'International Tables Vol C Tables 4.2.6.8 and 6.1.1.4'

loop_
_geom_angle_atom_site_label_1
_geom_angle_atom_site_label_2
_geom_angle_atom_site_label_3
_geom_angle_site_symmetry_1
_geom_angle_site_symmetry_3
_geom_angle
_geom_angle_publ_flag
I5 Pb1 I1 . . 90.09(5) y
I5 Pb1 I3 . . 89.89(5) y
I1 Pb1 I3 . . 88.94(4) y
I5 Pb1 I1 . 2_676 95.96(5) y
I1 Pb1 I1 . 2_676 92.18(4) y
I3 Pb1 I1 . 2_676 174.05(2) y
I5 Pb1 I2 . . 91.62(5) y
I1 Pb1 I2 . . 175.04(2) y
I3 Pb1 I2 . . 86.41(4) y
I1 Pb1 I2 2_676 . 92.27(4) y
I5 Pb1 I4 . . 172.82(3) y
I1 Pb1 I4 . . 94.09(5) y
I3 Pb1 I4 . . 84.36(5) y
I1 Pb1 I4 2_676 . 89.73(5) y
I2 Pb1 I4 . . 83.75(5) y
I4 Pb2 I4 . 2_677 180.0 ?
I4 Pb2 I3 . . 85.76(4) ?
I4 Pb2 I3 2_677 . 94.24(4) y
I3 Pb2 I3 . 2_677 180.0 ?
I4 Pb2 I2 2_677 . 94.02(5) ?
I4 Pb2 I2 . . 85.98(5) y
I3 Pb2 I2 2_677 . 93.10(5) ?
I3 Pb2 I2 . . 86.90(5) y
I2 Pb2 I2 2_677 . 180.0 ?
I3 Pb2 I2 2_677 2_677 86.90(5) ?
I3 Pb2 I2 . 2_677 93.10(5) ?
I4 Pb2 I2 2_677 2_677 85.98(5) ?
I4 Pb2 I2 . 2_677 94.02(5) ?
I4 Pb2 I3 . 2_677 94.24(4) ?
I4 Pb2 I3 2_677 2_677 85.76(4) ?
Pb1 I1 Pb1 . 2_676 87.82(4) y
Pb2 I2 Pb1 . . 76.05(4) y
Pb1 I3 Pb2 . . 77.46(4) y
Pb2 I4 Pb1 . . 76.68(5) y
C8 N9 H9A . . 109.5 ?
C8 N9 H9B . . 109.5 ?
H9A N9 H9B . . 109.5 ?
C8 N9 H9C . . 109.5 ?
H9A N9 H9C . . 109.5 ?
H9B N9 H9C . . 109.5 ?
N9 C8 C7 . . 111.1(11) ?
N9 C8 H8A . . 109.4 ?
C7 C8 H8A . . 109.4 ?
N9 C8 H8B . . 109.4 ?
C7 C8 H8B . . 109.4 ?
H8A C8 H8B . . 108.0 ?
C6 C7 C8 . . 116.4(12) ?
C6 C7 H7A . . 108.2 ?
C8 C7 H7A . . 108.2 ?
C6 C7 H7B . . 108.2 ?
C8 C7 H7B . . 108.2 ?
H7A C7 H7B . . 107.3 ?
N1 C6 C7 . . 109.8(10) ?
N1 C6 H6A . . 109.7 ?
C7 C6 H6A . . 109.7 ?
N1 C6 H6B . . 109.7 ?
C7 C6 H6B . . 109.7 ?
H6A C6 H6B . . 108.2 ?
C2 N1 C5 . . 108.9(12) ?
C2 N1 C6 . . 124.3(10) ?
C5 N1 C6 . . 126.8(10) ?
N1 C2 N3 . . 106.8(10) ?
N1 C2 H2 . . 126.6 ?
N3 C2 H2 . . 126.6 ?
C2 N3 C4 . . 110.1(10) ?
C2 N3 H3 . . 124.9 ?
C4 N3 H3 . . 124.9 ?
C5 C4 N3 . . 106.2(11) ?
C5 C4 H4 . . 126.9 ?
N3 C4 H4 . . 126.9 ?
C4 C5 N1 . . 108.0(12) ?
C4 C5 H5 . . 126.0 ?
N1 C5 H5 . . 126.0 ?

loop_
_geom_bond_atom_site_label_1
_geom_bond_atom_site_label_2
_geom_bond_site_symmetry_2
_geom_bond_distance
_geom_bond_publ_flag
Pb1 I5 . 3.155(2) y
Pb1 I1 . 3.1757(13) y
Pb1 I3 . 3.2264(14) y
Pb1 I1 2_676 3.2652(13) y
Pb1 I2 . 3.3039(14) y
Pb1 I4 . 3.309(2) y
Pb2 I4 . 3.2105(15) y
Pb2 I4 2_677 3.2105(14) ?
Pb2 I3 . 3.2388(14) y
Pb2 I3 2_677 3.2388(14) ?
Pb2 I2 2_677 3.263(2) ?
Pb2 I2 . 3.263(2) y
I1 Pb1 2_676 3.2653(13) ?
N9 C8 . 1.460(17) ?
N9 H9A . 0.8900 ?
N9 H9B . 0.8900 ?
N9 H9C . 0.8900 ?
C8 C7 . 1.536(19) ?
C8 H8A . 0.9700 ?
C8 H8B . 0.9700 ?
C7 C6 . 1.502(18) ?
C7 H7A . 0.9700 ?
C7 H7B . 0.9700 ?
C6 N1 . 1.473(16) ?
C6 H6A . 0.9700 ?
C6 H6B . 0.9700 ?
N1 C2 . 1.315(15) ?
N1 C5 . 1.375(16) ?
C2 N3 . 1.331(17) ?
C2 H2 . 0.9300 ?
N3 C4 . 1.362(16) ?
N3 H3 . 0.8600 ?
C4 C5 . 1.318(19) ?
C4 H4 . 0.9300 ?
C5 H5 . 0.9300 ?

loop_
_geom_hbond_atom_site_label_D
_geom_hbond_atom_site_label_H
_geom_hbond_atom_site_label_A
_geom_hbond_site_symmetry_A
_geom_hbond_distance_DH
_geom_hbond_distance_HA
_geom_hbond_distance_DA
_geom_hbond_angle_DHA
N9 H9A I5 1_555 0.89 2.84 3.67(2) 155.8
N9 H9B I2 2_566 0.89 2.90 3.68(2) 146.5
N9 H9C I5 2_666 0.89 2.89 3.64(2) 143.2
